data_4500377
loop_
_publ_author_name
'Wan, Chong-Qing'
'Mak, Thomas C. W.'

_publ_section_title
;
 Unusual Carbonyl&#x00B7;&#x00B7;&#x00B7;Carbonyl Interaction in
 Supramolecular Structures of Silver(I) Complexes with
 2,6-Pyridinediylbis(4-pyridinyl)methanone
;
_journal_issue 3
_journal_name_full 'Crystal Growth &amp; Design'
_journal_page_first 832
_journal_paper_doi 10.1021/cg101490a
_journal_volume 11
_journal_year 2011
_chemical_formula_sum 'C36 H22 Ag2 F6 N6 O10 S2'
_chemical_formula_weight 1092.46
_chemical_name_systematic
; 
 ? 
;
_space_group_IT_number 15
_symmetry_cell_setting monoclinic
_symmetry_space_group_name_Hall '-C 2yc'
_symmetry_space_group_name_H-M 'C 1 2/c 1'
_atom_sites_solution_hydrogens geom
_atom_sites_solution_primary direct
_atom_sites_solution_secondary difmap
_audit_creation_method SHELXL-97
_cell_angle_alpha 90.00
_cell_angle_beta 117.585(3)
_cell_angle_gamma 90.00
_cell_formula_units_Z 4
_cell_length_a 30.277(5)
_cell_length_b 7.0619(13)
_cell_length_c 20.801(4)
_cell_measurement_temperature 293(2)
_cell_volume 3942.0(12)
_computing_cell_refinement 'Bruker SMART'
_computing_data_collection 'Bruker SMART'
_computing_data_reduction 'Bruker SAINT'
_computing_molecular_graphics 'Bruker SHELXTL'
_computing_publication_material 'Bruker SHELXTL'
_computing_structure_refinement 'SHELXL-97 (Sheldrick, 1997)'
_computing_structure_solution 'SHELXS-97 (Sheldrick, 1990)'
_diffrn_ambient_temperature 293(2)
_diffrn_measured_fraction_theta_full 0.999
_diffrn_measured_fraction_theta_max 0.999
_diffrn_radiation_monochromator graphite
_diffrn_radiation_source 'fine-focus sealed tube'
_diffrn_radiation_type MoK\a
_diffrn_radiation_wavelength 0.71073
_diffrn_reflns_av_R_equivalents 0.0262
_diffrn_reflns_av_sigmaI/netI 0.0270
_diffrn_reflns_limit_h_max 36
_diffrn_reflns_limit_h_min -35
_diffrn_reflns_limit_k_max 8
_diffrn_reflns_limit_k_min -8
_diffrn_reflns_limit_l_max 13
_diffrn_reflns_limit_l_min -24
_diffrn_reflns_number 10256
_diffrn_reflns_theta_full 25.01
_diffrn_reflns_theta_max 25.01
_diffrn_reflns_theta_min 1.52
_exptl_absorpt_coefficient_mu 1.194
_exptl_absorpt_correction_T_max 1.000000
_exptl_absorpt_correction_T_min 0.866662
_exptl_absorpt_correction_type multi-scan
_exptl_absorpt_process_details sadabs
_exptl_crystal_colour colorless
_exptl_crystal_density_diffrn 1.841
_exptl_crystal_density_method 'not measured'
_exptl_crystal_description block
_exptl_crystal_F_000 2160
_exptl_crystal_size_max 0.42
_exptl_crystal_size_mid 0.32
_exptl_crystal_size_min 0.29
_refine_diff_density_max 1.050
_refine_diff_density_min -0.556
_refine_diff_density_rms 0.078
_refine_ls_extinction_expression Fc^*^=kFc[1+0.001xFc^2^\l^3^/sin(2\q)]^-1/4^
_refine_ls_extinction_method SHELXL
_refine_ls_goodness_of_fit_ref 1.031
_refine_ls_hydrogen_treatment constr
_refine_ls_matrix_type full
_refine_ls_number_parameters 281
_refine_ls_number_reflns 3465
_refine_ls_number_restraints 18
_refine_ls_restrained_S_all 1.033
_refine_ls_R_factor_all 0.0478
_refine_ls_R_factor_gt 0.0386
_refine_ls_shift/su_max 0.001
_refine_ls_shift/su_mean 0.000
_refine_ls_structure_factor_coef Fsqd
_refine_ls_weighting_details 'calc w=1/[\s^2^(Fo^2^)+(0.0507P)^2^+15.3490P] where P=(Fo^2^+2Fc^2^)/3'
_refine_ls_weighting_scheme calc
_refine_ls_wR_factor_gt 0.1011
_refine_ls_wR_factor_ref 0.1108
_reflns_number_gt 2879
_reflns_number_total 3465
_reflns_threshold_expression >2sigma(I)
_cod_data_source_file cg101490a_si_001.cif
_cod_data_source_block compound6
_cod_depositor_comments
;
The following automatic conversions were performed:

'_symmetry_cell_setting' value 'Monoclinic' changed to 'monoclinic'
according to /home/saulius/struct/CIF-dictionaries/cif_core.dic
dictionary named 'cif_core.dic' version 2.4.1 from
2010-06-29.

'_exptl_absorpt_correction_type' value 'Multi-scan'
changed to 'multi-scan' according to
/home/saulius/struct/CIF-dictionaries/cif_core.dic dictionary named
'cif_core.dic' version 2.4.1 from 2010-06-29.

Automatic conversion script
Id: cif_fix_values 1715 2011-07-08 13:25:40Z adriana 
;
_cod_original_cell_volume 3941.9(12)
_cod_original_sg_symbol_H-M C2/c
_cod_database_code 4500377

loop_
_symmetry_equiv_pos_as_xyz
'x, y, z'
'-x, y, -z+1/2'
'x+1/2, y+1/2, z'
'-x+1/2, y+1/2, -z+1/2'
'-x, -y, -z'
'x, -y, z-1/2'
'-x+1/2, -y+1/2, -z'
'x+1/2, -y+1/2, z-1/2'

loop_
_atom_site_label
_atom_site_type_symbol
_atom_site_fract_x
_atom_site_fract_y
_atom_site_fract_z
_atom_site_U_iso_or_equiv
_atom_site_adp_type
_atom_site_occupancy
_atom_site_symmetry_multiplicity
_atom_site_calc_flag
_atom_site_refinement_flags
Ag1 Ag 0.511008(12) 0.76829(5) 0.470093(17) 0.05654(17) Uani 1 1 d .
O1 O 0.74005(11) 1.0081(5) 0.77419(16) 0.0631(9) Uani 1 1 d .
O2 O 0.68126(13) 0.1700(5) 0.89336(17) 0.0782(12) Uani 1 1 d .
N1 N 0.57850(12) 0.8070(5) 0.57083(17) 0.0458(8) Uani 1 1 d .
N2 N 0.69686(10) 0.5928(4) 0.81812(15) 0.0347(7) Uani 1 1 d .
N3 N 0.55218(13) 0.2485(4) 0.63670(18) 0.0434(8) Uani 1 1 d .
C1 C 0.62246(16) 0.8404(7) 0.5727(2) 0.0558(11) Uani 1 1 d .
H1A H 0.6238 0.8495 0.5290 0.067 Uiso 1 1 calc R
C2 C 0.66579(15) 0.8622(7) 0.6360(2) 0.0501(10) Uani 1 1 d .
H2A H 0.6955 0.8881 0.6347 0.060 Uiso 1 1 calc R
C3 C 0.66518(13) 0.8455(5) 0.70149(19) 0.0355(8) Uani 1 1 d .
C4 C 0.61989(14) 0.8078(5) 0.7002(2) 0.0387(8) Uani 1 1 d .
H4A H 0.6180 0.7943 0.7433 0.046 Uiso 1 1 calc R
C5 C 0.57792(14) 0.7905(5) 0.6348(2) 0.0422(9) Uani 1 1 d .
H5A H 0.5477 0.7664 0.6347 0.051 Uiso 1 1 calc R
C6 C 0.71252(13) 0.8789(5) 0.7701(2) 0.0404(8) Uani 1 1 d .
C7 C 0.72536(14) 0.7467(5) 0.8327(2) 0.0368(8) Uani 1 1 d .
C8 C 0.76581(15) 0.7797(6) 0.8998(2) 0.0448(9) Uani 1 1 d .
H8A H 0.7851 0.8883 0.9081 0.054 Uiso 1 1 calc R
C9 C 0.77681(15) 0.6473(6) 0.9538(2) 0.0490(10) Uani 1 1 d .
H9A H 0.8035 0.6658 0.9996 0.059 Uiso 1 1 calc R
C10 C 0.74780(14) 0.4879(6) 0.9391(2) 0.0463(9) Uani 1 1 d .
H10A H 0.7546 0.3966 0.9747 0.056 Uiso 1 1 calc R
C11 C 0.70817(13) 0.4655(5) 0.87027(18) 0.0373(8) Uani 1 1 d .
C12 C 0.67466(15) 0.2947(6) 0.8499(2) 0.0459(10) Uani 1 1 d .
C13 C 0.63227(15) 0.2844(5) 0.7745(2) 0.0381(8) Uani 1 1 d .
C14 C 0.58517(16) 0.2429(6) 0.7655(2) 0.0488(10) Uani 1 1 d .
H14A H 0.5797 0.2247 0.8055 0.059 Uiso 1 1 calc R
C15 C 0.54634(16) 0.2286(7) 0.6963(2) 0.0540(11) Uani 1 1 d .
H15A H 0.5146 0.2040 0.6908 0.065 Uiso 1 1 calc R
C16 C 0.59788(15) 0.2852(5) 0.6458(2) 0.0414(9) Uani 1 1 d .
H16A H 0.6025 0.2971 0.6048 0.050 Uiso 1 1 calc R
C17 C 0.63848(14) 0.3065(5) 0.7129(2) 0.0392(8) Uani 1 1 d .
H17A H 0.6696 0.3352 0.7169 0.047 Uiso 1 1 calc R
C18 C 0.5740(2) 0.2434(10) 0.3762(3) 0.0897(19) Uani 1 1 d D
S1 S 0.57684(4) 0.4125(2) 0.44254(6) 0.0585(3) Uani 1 1 d D
O3 O 0.5707(2) 0.5931(6) 0.4074(3) 0.1152(17) Uani 1 1 d D
O4 O 0.62345(13) 0.3817(8) 0.5014(2) 0.1045(16) Uani 1 1 d D
O5 O 0.53622(14) 0.3709(8) 0.4566(2) 0.0972(14) Uani 1 1 d D
F1 F 0.5792(3) 0.0712(7) 0.4019(3) 0.190(3) Uani 1 1 d D
F2 F 0.6080(2) 0.2696(8) 0.3569(3) 0.161(2) Uani 1 1 d D
F3 F 0.5321(2) 0.2432(11) 0.3198(3) 0.221(4) Uani 1 1 d D

loop_
_atom_site_aniso_label
_atom_site_aniso_U_11
_atom_site_aniso_U_22
_atom_site_aniso_U_33
_atom_site_aniso_U_23
_atom_site_aniso_U_13
_atom_site_aniso_U_12
Ag1 0.0430(2) 0.0720(3) 0.0339(2) -0.00175(14) 0.00019(15) 0.00456(15)
O1 0.0513(17) 0.064(2) 0.0569(18) 0.0132(15) 0.0104(15) -0.0234(15)
O2 0.079(2) 0.070(2) 0.0463(18) 0.0290(17) -0.0036(16) -0.0229(19)
N1 0.0402(18) 0.052(2) 0.0334(17) 0.0013(15) 0.0073(14) 0.0003(15)
N2 0.0316(15) 0.0384(16) 0.0285(15) 0.0010(12) 0.0092(12) 0.0001(13)
N3 0.0380(17) 0.0509(19) 0.0322(17) 0.0003(14) 0.0084(14) 0.0057(14)
C1 0.050(2) 0.080(3) 0.037(2) 0.005(2) 0.0198(19) -0.004(2)
C2 0.038(2) 0.069(3) 0.043(2) 0.007(2) 0.0181(18) -0.0055(19)
C3 0.0361(18) 0.0322(18) 0.0337(19) 0.0044(15) 0.0123(15) -0.0006(15)
C4 0.0358(19) 0.041(2) 0.0359(19) 0.0076(16) 0.0142(16) 0.0029(16)
C5 0.0321(19) 0.046(2) 0.042(2) 0.0048(17) 0.0111(17) 0.0006(16)
C6 0.0365(19) 0.042(2) 0.038(2) 0.0026(16) 0.0141(16) -0.0042(17)
C7 0.0305(18) 0.042(2) 0.0323(19) -0.0016(15) 0.0098(15) -0.0004(15)
C8 0.037(2) 0.051(2) 0.038(2) -0.0077(17) 0.0100(17) -0.0092(17)
C9 0.041(2) 0.064(3) 0.0277(19) -0.0033(18) 0.0041(16) -0.005(2)
C10 0.042(2) 0.056(2) 0.0282(19) 0.0075(17) 0.0060(16) -0.0002(18)
C11 0.0341(18) 0.045(2) 0.0270(17) 0.0036(15) 0.0093(15) 0.0013(16)
C12 0.043(2) 0.048(2) 0.031(2) 0.0099(17) 0.0043(17) -0.0013(18)
C13 0.043(2) 0.0310(18) 0.0308(19) 0.0029(14) 0.0088(16) -0.0020(15)
C14 0.047(2) 0.064(3) 0.035(2) 0.0011(18) 0.0187(19) -0.0058(19)
C15 0.035(2) 0.080(3) 0.043(2) -0.004(2) 0.0140(19) -0.003(2)
C16 0.048(2) 0.040(2) 0.0317(19) 0.0009(15) 0.0144(17) 0.0016(17)
C17 0.0380(19) 0.0379(19) 0.036(2) 0.0024(16) 0.0126(16) -0.0036(16)
C18 0.100(5) 0.106(5) 0.067(4) -0.012(3) 0.042(4) -0.009(4)
S1 0.0433(6) 0.0862(9) 0.0413(6) 0.0040(5) 0.0157(5) 0.0106(6)
O3 0.167(5) 0.085(3) 0.108(4) 0.033(3) 0.076(4) 0.031(3)
O4 0.054(2) 0.163(5) 0.070(2) -0.012(3) 0.0060(19) 0.026(3)
O5 0.070(2) 0.149(4) 0.091(3) -0.008(3) 0.053(2) -0.013(3)
F1 0.329(9) 0.082(3) 0.176(5) -0.026(3) 0.132(6) -0.023(4)
F2 0.215(6) 0.193(6) 0.161(5) -0.053(4) 0.160(5) -0.031(4)
F3 0.145(5) 0.380(12) 0.074(3) -0.101(5) -0.004(3) -0.003(5)

loop_
_atom_type_symbol
_atom_type_description
_atom_type_scat_dispersion_real
_atom_type_scat_dispersion_imag
_atom_type_scat_source
C C 0.0033 0.0016 'International Tables Vol C Tables 4.2.6.8 and 6.1.1.4'
H H 0.0000 0.0000 'International Tables Vol C Tables 4.2.6.8 and 6.1.1.4'
N N 0.0061 0.0033 'International Tables Vol C Tables 4.2.6.8 and 6.1.1.4'
O O 0.0106 0.0060 'International Tables Vol C Tables 4.2.6.8 and 6.1.1.4'
F F 0.0171 0.0103 'International Tables Vol C Tables 4.2.6.8 and 6.1.1.4'
S S 0.1246 0.1234 'International Tables Vol C Tables 4.2.6.8 and 6.1.1.4'
Ag Ag -0.8971 1.1015 'International Tables Vol C Tables 4.2.6.8 and 6.1.1.4'

loop_
_geom_angle_atom_site_label_1
_geom_angle_atom_site_label_2
_geom_angle_atom_site_label_3
_geom_angle
_geom_angle_site_symmetry_1
_geom_angle_site_symmetry_3
N3 Ag1 N1 172.88(13) 5_666 .
C1 N1 C5 117.2(3) . .
C1 N1 Ag1 122.2(3) . .
C5 N1 Ag1 120.6(3) . .
C11 N2 C7 118.2(3) . .
C16 N3 C15 117.6(3) . .
C16 N3 Ag1 121.6(3) . 5_666
C15 N3 Ag1 120.8(3) . 5_666
N1 C1 C2 123.0(4) . .
N1 C1 H1A 118.5 . .
C2 C1 H1A 118.5 . .
C1 C2 C3 119.8(4) . .
C1 C2 H2A 120.1 . .
C3 C2 H2A 120.1 . .
C2 C3 C4 117.7(3) . .
C2 C3 C6 118.9(3) . .
C4 C3 C6 123.4(3) . .
C5 C4 C3 119.4(4) . .
C5 C4 H4A 120.3 . .
C3 C4 H4A 120.3 . .
N1 C5 C4 122.9(4) . .
N1 C5 H5A 118.5 . .
C4 C5 H5A 118.5 . .
O1 C6 C3 120.6(3) . .
O1 C6 C7 120.9(3) . .
C3 C6 C7 118.5(3) . .
N2 C7 C8 122.9(3) . .
N2 C7 C6 115.5(3) . .
C8 C7 C6 121.5(3) . .
C9 C8 C7 118.3(4) . .
C9 C8 H8A 120.8 . .
C7 C8 H8A 120.8 . .
C10 C9 C8 119.1(3) . .
C10 C9 H9A 120.5 . .
C8 C9 H9A 120.5 . .
C9 C10 C11 118.9(4) . .
C9 C10 H10A 120.6 . .
C11 C10 H10A 120.6 . .
N2 C11 C10 122.6(3) . .
N2 C11 C12 115.3(3) . .
C10 C11 C12 122.0(3) . .
O2 C12 C13 120.7(4) . .
O2 C12 C11 121.1(4) . .
C13 C12 C11 118.2(3) . .
C14 C13 C17 118.1(4) . .
C14 C13 C12 118.9(4) . .
C17 C13 C12 122.9(4) . .
C15 C14 C13 119.1(4) . .
C15 C14 H14A 120.4 . .
C13 C14 H14A 120.4 . .
N3 C15 C14 123.0(4) . .
N3 C15 H15A 118.5 . .
C14 C15 H15A 118.5 . .
N3 C16 C17 123.2(4) . .
N3 C16 H16A 118.4 . .
C17 C16 H16A 118.4 . .
C16 C17 C13 119.0(4) . .
C16 C17 H17A 120.5 . .
C13 C17 H17A 120.5 . .
F3 C18 F2 108.4(6) . .
F3 C18 F1 104.9(6) . .
F2 C18 F1 107.4(6) . .
F3 C18 S1 112.6(5) . .
F2 C18 S1 112.6(5) . .
F1 C18 S1 110.5(5) . .
O4 S1 O5 114.1(3) . .
O4 S1 O3 115.2(3) . .
O5 S1 O3 111.5(3) . .
O4 S1 C18 103.9(3) . .
O5 S1 C18 106.4(3) . .
O3 S1 C18 104.5(3) . .

loop_
_geom_bond_atom_site_label_1
_geom_bond_atom_site_label_2
_geom_bond_distance
_geom_bond_site_symmetry_2
Ag1 N3 2.162(3) 5_666
Ag1 N1 2.162(3) .
O1 C6 1.212(5) .
O2 C12 1.210(5) .
N1 C1 1.335(5) .
N1 C5 1.344(5) .
N2 C11 1.326(5) .
N2 C7 1.332(5) .
N3 C16 1.332(5) .
N3 C15 1.338(6) .
N3 Ag1 2.162(3) 5_666
C1 C2 1.371(6) .
C1 H1A 0.9300 .
C2 C3 1.375(5) .
C2 H2A 0.9300 .
C3 C4 1.385(5) .
C3 C6 1.500(5) .
C4 C5 1.371(5) .
C4 H4A 0.9300 .
C5 H5A 0.9300 .
C6 C7 1.500(5) .
C7 C8 1.385(5) .
C8 C9 1.379(6) .
C8 H8A 0.9300 .
C9 C10 1.372(6) .
C9 H9A 0.9300 .
C10 C11 1.387(5) .
C10 H10A 0.9300 .
C11 C12 1.505(5) .
C12 C13 1.499(5) .
C13 C14 1.381(6) .
C13 C17 1.389(5) .
C14 C15 1.377(6) .
C14 H14A 0.9300 .
C15 H15A 0.9300 .
C16 C17 1.376(5) .
C16 H16A 0.9300 .
C17 H17A 0.9300 .
C18 F3 1.268(7) .
C18 F2 1.280(7) .
C18 F1 1.308(7) .
C18 S1 1.796(7) .
S1 O4 1.392(4) .
S1 O5 1.420(4) .
S1 O3 1.438(4) .

loop_
_geom_torsion_atom_site_label_1
_geom_torsion_atom_site_label_2
_geom_torsion_atom_site_label_3
_geom_torsion_atom_site_label_4
_geom_torsion
_geom_torsion_site_symmetry_1
N3 Ag1 N1 C1 -27.5(12) 5_666
N3 Ag1 N1 C5 155.2(9) 5_666
C5 N1 C1 C2 -1.4(7) .
Ag1 N1 C1 C2 -178.9(4) .
N1 C1 C2 C3 1.4(8) .
C1 C2 C3 C4 -0.3(6) .
C1 C2 C3 C6 -177.1(4) .
C2 C3 C4 C5 -0.6(6) .
C6 C3 C4 C5 176.0(4) .
C1 N1 C5 C4 0.4(6) .
Ag1 N1 C5 C4 177.9(3) .
C3 C4 C5 N1 0.6(6) .
C2 C3 C6 O1 41.6(6) .
C4 C3 C6 O1 -135.0(4) .
C2 C3 C6 C7 -137.3(4) .
C4 C3 C6 C7 46.1(5) .
C11 N2 C7 C8 -0.5(6) .
C11 N2 C7 C6 176.3(3) .
O1 C6 C7 N2 -169.3(4) .
C3 C6 C7 N2 9.6(5) .
O1 C6 C7 C8 7.5(6) .
C3 C6 C7 C8 -173.6(4) .
N2 C7 C8 C9 -0.3(6) .
C6 C7 C8 C9 -176.9(4) .
C7 C8 C9 C10 0.6(6) .
C8 C9 C10 C11 -0.2(6) .
C7 N2 C11 C10 0.9(5) .
C7 N2 C11 C12 -179.6(3) .
C9 C10 C11 N2 -0.6(6) .
C9 C10 C11 C12 180.0(4) .
N2 C11 C12 O2 -179.5(4) .
C10 C11 C12 O2 0.0(7) .
N2 C11 C12 C13 -0.5(5) .
C10 C11 C12 C13 179.0(4) .
O2 C12 C13 C14 48.7(6) .
C11 C12 C13 C14 -130.3(4) .
O2 C12 C13 C17 -128.3(5) .
C11 C12 C13 C17 52.7(5) .
C17 C13 C14 C15 -1.2(6) .
C12 C13 C14 C15 -178.4(4) .
C16 N3 C15 C14 -0.5(6) .
Ag1 N3 C15 C14 -178.3(3) 5_666
C13 C14 C15 N3 1.7(7) .
C15 N3 C16 C17 -1.2(6) .
Ag1 N3 C16 C17 176.6(3) 5_666
N3 C16 C17 C13 1.6(6) .
C14 C13 C17 C16 -0.3(5) .
C12 C13 C17 C16 176.7(4) .
F3 C18 S1 O4 175.7(6) .
F2 C18 S1 O4 -61.3(6) .
F1 C18 S1 O4 58.8(6) .
F3 C18 S1 O5 55.0(6) .
F2 C18 S1 O5 177.9(5) .
F1 C18 S1 O5 -62.0(6) .
F3 C18 S1 O3 -63.1(6) .
F2 C18 S1 O3 59.8(6) .
F1 C18 S1 O3 179.9(5) .
